data_7710537
loop_
_publ_author_name
'Dankert, Fabian'
'Fischer, Malte'
'Hering-Junghans, Christian'

_publ_section_title
;
 Modulating the reactivity of phosphanylidenephosphoranes towards water
 with Lewis acids
;
_journal_name_full 'Dalton Transactions'
_journal_paper_doi 10.1039/D2DT01575G
_journal_year 2022
_chemical_formula_moiety 'Ga I4, C21 H39 P2'
_chemical_formula_sum 'C21 H39 Ga I4 P2'
_chemical_formula_weight 930.78
_chemical_properties_physical Air-sensitive,Moisture-sensitive,Heat-sensitive,Oxygen-sensitive
_space_group_crystal_system monoclinic
_space_group_IT_number 14
_space_group_name_Hall '-P 2ybc'
_space_group_name_H-M_alt 'P 1 21/c 1'
_atom_sites_solution_hydrogens mixed
_atom_sites_solution_primary dual
_audit_creation_date 2022-03-05
_audit_creation_method
;
Olex2 1.3
(compiled 2020.11.12 svn.r5f609507 for OlexSys, GUI svn.r6226)
;
_audit_update_record
;
2022-04-13 deposited with the CCDC.	2022-06-23 downloaded from the CCDC.
;
_cell_angle_alpha 90
_cell_angle_beta 96.77(2)
_cell_angle_gamma 90
_cell_formula_units_Z 4
_cell_length_a 10.074(3)
_cell_length_b 13.570(3)
_cell_length_c 23.577(7)
_cell_measurement_reflns_used 952
_cell_measurement_temperature 150
_cell_measurement_theta_max 25.79
_cell_measurement_theta_min 1.72
_cell_volume 3200.6(15)
_computing_cell_refinement 'STOE X-Area'
_computing_data_collection 'STOE X-Area'
_computing_data_reduction 'STOE X-Area'
_computing_molecular_graphics 'Olex2 1.3 (Dolomanov et al., 2009)'
_computing_publication_material
;
?
;
_computing_structure_refinement 'SHELXL 2018/3 (Sheldrick, 2015)'
_computing_structure_solution 'SHELXT 2014/4 (Sheldrick, 2014)'
_diffrn_ambient_temperature 150
_diffrn_detector 'image plate (34 cm diameter)'
_diffrn_detector_area_resol_mean 6.67
_diffrn_detector_type 'STOE Imaging Plate'
_diffrn_measured_fraction_theta_full 0.999
_diffrn_measured_fraction_theta_max 1.000
_diffrn_measurement_details
;
 168 frames, detector distance = 100 mm
;
_diffrn_measurement_device '2-circle diffractometer'
_diffrn_measurement_device_type 'STOE IPDS II'
_diffrn_measurement_method 'rotation method, \w scans'
_diffrn_radiation_collimation '0.5 mm diameter, monocapillary'
_diffrn_radiation_monochromator 'plane graphite'
_diffrn_radiation_polarisn_norm 0
_diffrn_radiation_probe x-ray
_diffrn_radiation_type 'Mo K\a'
_diffrn_radiation_wavelength 0.71073
_diffrn_reflns_av_R_equivalents 0.0435
_diffrn_reflns_av_unetI/netI 0.0735
_diffrn_reflns_Laue_measured_fraction_full 0.999
_diffrn_reflns_Laue_measured_fraction_max 1.000
_diffrn_reflns_limit_h_max 12
_diffrn_reflns_limit_h_min -12
_diffrn_reflns_limit_k_max 17
_diffrn_reflns_limit_k_min -17
_diffrn_reflns_limit_l_max 30
_diffrn_reflns_limit_l_min -30
_diffrn_reflns_number 6978
_diffrn_reflns_point_group_measured_fraction_full 0.999
_diffrn_reflns_point_group_measured_fraction_max 1.000
_diffrn_reflns_theta_full 25.242
_diffrn_reflns_theta_max 26.999
_diffrn_reflns_theta_min 1.734
_diffrn_source 'sealed X-ray tube, 12 x 0.4 mm long-fine focus'
_diffrn_source_current 30
_diffrn_source_power 1.500
_diffrn_source_voltage 50
_exptl_absorpt_coefficient_mu 4.825
_exptl_absorpt_correction_T_max 1.0000
_exptl_absorpt_correction_T_min 0.7316
_exptl_absorpt_correction_type multi-scan
_exptl_absorpt_process_details
;
STOE LANA, absorption correction by scaling of reflection intensities.
J. Koziskova, F. Hahn, J. Richter, J. Kozisek, "Comparison of different
absorption corrections on the model structure of tetrakis(\m~2~-acetato)-
diaqua-di-copper(II)", Acta Chimica Slovaca, vol. 9, no. 2, 2016, pp. 136 - 140.
;
_exptl_crystal_colour colourless
_exptl_crystal_colour_primary colourless
_exptl_crystal_density_diffrn 1.932
_exptl_crystal_density_method 'not measured'
_exptl_crystal_description plate
_exptl_crystal_F_000 1752
_exptl_crystal_size_max 0.06
_exptl_crystal_size_mid 0.03
_exptl_crystal_size_min 0.01
_refine_diff_density_max 0.807
_refine_diff_density_min -0.720
_refine_diff_density_rms 0.120
_refine_ls_extinction_method none
_refine_ls_goodness_of_fit_ref 0.748
_refine_ls_hydrogen_treatment mixed
_refine_ls_matrix_type full
_refine_ls_number_parameters 269
_refine_ls_number_reflns 6978
_refine_ls_number_restraints 0
_refine_ls_restrained_S_all 0.748
_refine_ls_R_factor_all 0.0704
_refine_ls_R_factor_gt 0.0307
_refine_ls_shift/su_max 0.002
_refine_ls_shift/su_mean 0.000
_refine_ls_structure_factor_coef Fsqd
_refine_ls_weighting_details 'w=1/[\s^2^(Fo^2^)+(0.0257P)^2^] where P=(Fo^2^+2Fc^2^)/3'
_refine_ls_weighting_scheme calc
_refine_ls_wR_factor_gt 0.0546
_refine_ls_wR_factor_ref 0.0600
_reflns_d_resolution_high 0.728
_reflns_d_resolution_low 11.741
_reflns_Friedel_coverage 0.000
_reflns_limit_h_max 12
_reflns_limit_h_min -13
_reflns_limit_k_max 18
_reflns_limit_k_min -18
_reflns_limit_l_max 32
_reflns_limit_l_min -32
_reflns_number_gt 4065
_reflns_number_total 6978
_reflns_threshold_expression I>4u(I)
_cod_data_source_file d2dt01575g2.cif
_cod_data_source_block ks1553_cmpd_10MesStar
_cod_original_cell_volume 3200.7(15)
_cod_database_code 7710537
_shelx_shelxl_version_number 2018/3
_shelx_space_group_comment
;
The symmetry employed for this shelxl refinement is uniquely defined
by the following loop, which should always be used as a source of
symmetry information in preference to the above space-group names.
They are only intended as comments.
;
_shelx_estimated_absorpt_t_max 0.953
_shelx_estimated_absorpt_t_min 0.761
_olex2_refinement_description
;
1. Fixed Uiso
 At 1.2 times of:
  All C(H) groups
 At 1.5 times of:
  All C(H,H,H) groups
2.a Aromatic/amide H refined with riding coordinates:
 C5(H5), C3(H3)
2.b Idealised Me refined as rotating group:
 C21(H21A,H21B,H21C), C9(H9A,H9B,H9C), C20(H20A,H20B,H20C), C19(H19A,H19B,
 H19C), C8(H8A,H8B,H8C), C16(H16A,H16B,H16C), C14(H14A,H14B,H14C), C17(H17A,
 H17B,H17C), C18(H18A,H18B,H18C), C13(H13A,H13B,H13C), C10(H10A,H10B,H10C),
 C12(H12A,H12B,H12C)
;
_olex2_submission_special_instructions 'No special instructions were received'

loop_
_space_group_symop_operation_xyz
'x, y, z'
'-x, y+1/2, -z+1/2'
'-x, -y, -z'
'x, -y-1/2, z-1/2'

loop_
_atom_site_label
_atom_site_type_symbol
_atom_site_fract_x
_atom_site_fract_y
_atom_site_fract_z
_atom_site_U_iso_or_equiv
_atom_site_adp_type
_atom_site_occupancy
_atom_site_site_symmetry_order
_atom_site_calc_flag
_atom_site_refinement_flags_posn
_atom_site_refinement_flags_adp
_atom_site_refinement_flags_occupancy
_atom_site_disorder_assembly
_atom_site_disorder_group
I2 I 0.64449(4) 0.49017(3) 0.68253(2) 0.04092(9) Uani 1 1 d . . . . .
I3 I 0.88984(4) 0.61420(3) 0.82233(2) 0.04430(10) Uani 1 1 d . . . . .
I1 I 0.50265(4) 0.54670(3) 0.83852(2) 0.04954(11) Uani 1 1 d . . . . .
I4 I 0.59453(4) 0.77857(3) 0.72894(2) 0.04828(11) Uani 1 1 d . . . . .
Ga1 Ga 0.65421(6) 0.60819(5) 0.76726(2) 0.03625(14) Uani 1 1 d . . . . .
P2 P 0.10585(14) 0.76836(11) 0.70845(5) 0.0358(3) Uani 1 1 d . . . . .
P1 P -0.03976(15) 0.66390(12) 0.66288(5) 0.0406(4) Uani 1 1 d . . . . .
C1 C 0.0187(5) 0.6738(4) 0.59189(19) 0.0308(11) Uani 1 1 d . . . . .
C6 C -0.0195(5) 0.7531(4) 0.5540(2) 0.0346(12) Uani 1 1 d . . . . .
C2 C 0.1229(5) 0.6089(4) 0.58009(18) 0.0319(11) Uani 1 1 d . . . . .
C4 C 0.1871(5) 0.7274(4) 0.51025(19) 0.0357(12) Uani 1 1 d . . . . .
C5 C 0.0689(5) 0.7780(4) 0.51520(19) 0.0343(12) Uani 1 1 d . . . . .
H5 H 0.047815 0.831564 0.491199 0.041 Uiso 1 1 calc R U . . .
C3 C 0.2055(5) 0.6406(4) 0.54031(19) 0.0354(12) Uani 1 1 d . . . . .
H3 H 0.277225 0.600775 0.533695 0.043 Uiso 1 1 calc R U . . .
C21 C 0.2055(6) 0.8321(4) 0.6621(2) 0.0414(13) Uani 1 1 d . . . . .
H21A H 0.271598 0.871223 0.684474 0.062 Uiso 1 1 calc R U . . .
H21B H 0.149251 0.874114 0.636798 0.062 Uiso 1 1 calc R U . . .
H21C H 0.249032 0.785088 0.640076 0.062 Uiso 1 1 calc R U . . .
C7 C 0.1436(6) 0.5031(4) 0.6056(2) 0.0405(13) Uani 1 1 d . . . . .
C15 C -0.1530(6) 0.8094(4) 0.5512(2) 0.0427(14) Uani 1 1 d . . . . .
C11 C 0.2887(5) 0.7666(5) 0.4726(2) 0.0428(14) Uani 1 1 d . . . . .
C9 C 0.2134(6) 0.5016(5) 0.6669(2) 0.0499(15) Uani 1 1 d . . . . .
H9A H 0.295156 0.538402 0.668772 0.075 Uiso 1 1 calc R U . . .
H9B H 0.232864 0.434694 0.678264 0.075 Uiso 1 1 calc R U . . .
H9C H 0.155968 0.530600 0.691983 0.075 Uiso 1 1 calc R U . . .
C20 C 0.2204(6) 0.7060(5) 0.7597(2) 0.0447(14) Uani 1 1 d . . . . .
H20A H 0.282210 0.668605 0.740303 0.067 Uiso 1 1 calc R U . . .
H20B H 0.172074 0.662480 0.781928 0.067 Uiso 1 1 calc R U . . .
H20C H 0.268505 0.753444 0.784366 0.067 Uiso 1 1 calc R U . . .
C19 C 0.0160(6) 0.8549(4) 0.7471(2) 0.0448(14) Uani 1 1 d . . . . .
H19A H -0.042496 0.819935 0.769348 0.067 Uiso 1 1 calc R U . . .
H19B H -0.035666 0.897681 0.720597 0.067 Uiso 1 1 calc R U . . .
H19C H 0.078254 0.893316 0.771923 0.067 Uiso 1 1 calc R U . . .
C8 C 0.0085(7) 0.4491(4) 0.6012(2) 0.0493(15) Uani 1 1 d . . . . .
H8A H -0.051169 0.484146 0.622885 0.074 Uiso 1 1 calc R U . . .
H8B H 0.021813 0.383552 0.616078 0.074 Uiso 1 1 calc R U . . .
H8C H -0.029291 0.445959 0.561923 0.074 Uiso 1 1 calc R U . . .
C16 C -0.2704(6) 0.7395(5) 0.5564(2) 0.0483(15) Uani 1 1 d . . . . .
H16A H -0.277653 0.693289 0.525395 0.072 Uiso 1 1 calc R U . . .
H16B H -0.351631 0.776893 0.555141 0.072 Uiso 1 1 calc R U . . .
H16C H -0.255579 0.704551 0.592015 0.072 Uiso 1 1 calc R U . . .
C14 C 0.3543(7) 0.8567(5) 0.5014(3) 0.0538(16) Uani 1 1 d . . . . .
H14A H 0.287398 0.905448 0.506014 0.081 Uiso 1 1 calc R U . . .
H14B H 0.418075 0.883035 0.478236 0.081 Uiso 1 1 calc R U . . .
H14C H 0.399007 0.838702 0.538141 0.081 Uiso 1 1 calc R U . . .
C17 C -0.1858(7) 0.8616(5) 0.4931(2) 0.0593(18) Uani 1 1 d . . . . .
H17A H -0.124544 0.915183 0.490429 0.089 Uiso 1 1 calc R U . . .
H17B H -0.275489 0.886619 0.489827 0.089 Uiso 1 1 calc R U . . .
H17C H -0.177619 0.815526 0.462781 0.089 Uiso 1 1 calc R U . . .
C18 C -0.1518(7) 0.8919(5) 0.5963(3) 0.0565(17) Uani 1 1 d . . . . .
H18A H -0.145349 0.863277 0.633771 0.085 Uiso 1 1 calc R U . . .
H18B H -0.232782 0.929582 0.589514 0.085 Uiso 1 1 calc R U . . .
H18C H -0.076444 0.934335 0.593724 0.085 Uiso 1 1 calc R U . . .
C13 C 0.3974(7) 0.6918(5) 0.4644(3) 0.0599(18) Uani 1 1 d . . . . .
H13A H 0.441985 0.672611 0.500963 0.090 Uiso 1 1 calc R U . . .
H13B H 0.460946 0.720790 0.442022 0.090 Uiso 1 1 calc R U . . .
H13C H 0.357974 0.634865 0.444979 0.090 Uiso 1 1 calc R U . . .
C10 C 0.2327(8) 0.4417(5) 0.5699(3) 0.0631(19) Uani 1 1 d . . . . .
H10A H 0.194210 0.441253 0.530621 0.095 Uiso 1 1 calc R U . . .
H10B H 0.238826 0.375327 0.584081 0.095 Uiso 1 1 calc R U . . .
H10C H 0.320412 0.470214 0.572695 0.095 Uiso 1 1 calc R U . . .
C12 C 0.2192(7) 0.7942(7) 0.4138(2) 0.077(2) Uani 1 1 d . . . . .
H12A H 0.171900 0.738069 0.396975 0.116 Uiso 1 1 calc R U . . .
H12B H 0.284670 0.815178 0.389928 0.116 Uiso 1 1 calc R U . . .
H12C H 0.157224 0.846919 0.417618 0.116 Uiso 1 1 calc R U . . .
H1 H -0.122(7) 0.727(5) 0.661(3) 0.08(2) Uiso 1 1 d . . . . .

loop_
_atom_site_aniso_label
_atom_site_aniso_U_11
_atom_site_aniso_U_22
_atom_site_aniso_U_33
_atom_site_aniso_U_23
_atom_site_aniso_U_13
_atom_site_aniso_U_12
I2 0.0434(2) 0.0420(2) 0.03735(17) -0.00569(16) 0.00460(15) -0.00016(18)
I3 0.0431(2) 0.0503(2) 0.03850(18) -0.00049(17) 0.00089(15) -0.00427(19)
I1 0.0519(2) 0.0482(2) 0.0529(2) 0.00175(19) 0.02443(18) 0.0036(2)
I4 0.0466(2) 0.0361(2) 0.0633(2) 0.00337(19) 0.01140(18) 0.00452(19)
Ga1 0.0369(3) 0.0356(3) 0.0371(3) -0.0022(3) 0.0081(2) 0.0010(3)
P2 0.0387(8) 0.0415(9) 0.0276(6) -0.0040(6) 0.0057(6) -0.0054(7)
P1 0.0434(9) 0.0497(9) 0.0300(7) -0.0082(6) 0.0093(6) -0.0138(8)
C1 0.033(3) 0.035(3) 0.025(2) -0.002(2) 0.003(2) -0.004(2)
C6 0.038(3) 0.036(3) 0.029(3) -0.005(2) 0.002(2) 0.000(2)
C2 0.032(3) 0.039(3) 0.024(2) -0.001(2) 0.000(2) -0.002(3)
C4 0.042(3) 0.043(3) 0.022(2) 0.000(2) 0.000(2) -0.009(3)
C5 0.039(3) 0.038(3) 0.025(2) 0.004(2) -0.001(2) 0.001(3)
C3 0.036(3) 0.043(3) 0.028(2) -0.003(2) 0.003(2) 0.003(3)
C21 0.049(3) 0.039(3) 0.038(3) -0.004(2) 0.011(2) -0.009(3)
C7 0.053(4) 0.033(3) 0.036(3) 0.001(2) 0.008(2) 0.007(3)
C15 0.041(3) 0.048(4) 0.038(3) -0.002(3) 0.000(2) 0.007(3)
C11 0.036(3) 0.059(4) 0.033(3) 0.003(3) 0.001(2) -0.007(3)
C9 0.056(4) 0.050(4) 0.043(3) 0.007(3) 0.002(3) 0.014(3)
C20 0.042(3) 0.051(4) 0.040(3) -0.005(3) 0.000(2) -0.009(3)
C19 0.051(4) 0.050(4) 0.035(3) -0.013(3) 0.010(2) -0.011(3)
C8 0.074(4) 0.034(3) 0.039(3) 0.002(3) 0.005(3) -0.006(3)
C16 0.034(3) 0.065(4) 0.044(3) -0.013(3) -0.003(2) 0.000(3)
C14 0.055(4) 0.052(4) 0.056(4) -0.002(3) 0.016(3) -0.010(3)
C17 0.059(4) 0.067(5) 0.050(3) 0.012(3) -0.002(3) 0.021(4)
C18 0.055(4) 0.054(4) 0.059(4) -0.011(3) -0.001(3) 0.015(3)
C13 0.059(4) 0.067(5) 0.060(4) -0.012(3) 0.033(3) -0.014(4)
C10 0.094(6) 0.045(4) 0.055(4) 0.002(3) 0.031(4) 0.020(4)
C12 0.062(5) 0.126(7) 0.042(3) 0.032(4) 0.003(3) -0.024(5)

loop_
_atom_type_symbol
_atom_type_description
_atom_type_scat_dispersion_real
_atom_type_scat_dispersion_imag
_atom_type_scat_source
C C 0.0033 0.0016 'International Tables Vol C Tables 4.2.6.8 and 6.1.1.4'
H H 0.0000 0.0000 'International Tables Vol C Tables 4.2.6.8 and 6.1.1.4'
Ga Ga 0.2307 1.6083 'International Tables Vol C Tables 4.2.6.8 and 6.1.1.4'
I I -0.4742 1.8119 'International Tables Vol C Tables 4.2.6.8 and 6.1.1.4'
P P 0.1023 0.0942 'International Tables Vol C Tables 4.2.6.8 and 6.1.1.4'

loop_
_geom_angle_atom_site_label_1
_geom_angle_atom_site_label_2
_geom_angle_atom_site_label_3
_geom_angle
_geom_angle_site_symmetry_1
_geom_angle_site_symmetry_3
_geom_angle_publ_flag
I2 Ga1 I3 111.30(3) . . ?
I1 Ga1 I2 109.92(3) . . ?
I1 Ga1 I3 105.53(3) . . ?
I4 Ga1 I2 107.96(3) . . ?
I4 Ga1 I3 108.55(3) . . ?
I4 Ga1 I1 113.60(3) . . ?
C21 P2 P1 113.46(19) . . ?
C21 P2 C19 110.2(3) . . ?
C20 P2 P1 111.2(2) . . ?
C20 P2 C21 106.2(3) . . ?
C20 P2 C19 106.9(3) . . ?
C19 P2 P1 108.6(2) . . ?
P2 P1 H1 89(3) . . ?
C1 P1 P2 97.40(17) . . ?
C1 P1 H1 102(3) . . ?
C6 C1 P1 122.3(4) . . ?
C6 C1 C2 119.8(4) . . ?
C2 C1 P1 117.0(4) . . ?
C1 C6 C15 124.9(5) . . ?
C5 C6 C1 116.7(5) . . ?
C5 C6 C15 118.4(5) . . ?
C1 C2 C7 124.2(4) . . ?
C3 C2 C1 116.9(5) . . ?
C3 C2 C7 118.7(5) . . ?
C5 C4 C11 121.0(5) . . ?
C3 C4 C5 116.4(5) . . ?
C3 C4 C11 122.6(5) . . ?
C6 C5 H5 118.1 . . ?
C4 C5 C6 123.7(5) . . ?
C4 C5 H5 118.1 . . ?
C2 C3 H3 118.1 . . ?
C4 C3 C2 123.8(5) . . ?
C4 C3 H3 118.1 . . ?
P2 C21 H21A 109.5 . . ?
P2 C21 H21B 109.5 . . ?
P2 C21 H21C 109.5 . . ?
H21A C21 H21B 109.5 . . ?
H21A C21 H21C 109.5 . . ?
H21B C21 H21C 109.5 . . ?
C9 C7 C2 113.7(5) . . ?
C9 C7 C8 111.2(5) . . ?
C9 C7 C10 105.9(5) . . ?
C8 C7 C2 109.6(4) . . ?
C8 C7 C10 105.8(5) . . ?
C10 C7 C2 110.3(4) . . ?
C6 C15 C17 111.0(5) . . ?
C6 C15 C18 113.2(5) . . ?
C16 C15 C6 111.6(5) . . ?
C16 C15 C17 105.6(5) . . ?
C16 C15 C18 109.8(5) . . ?
C18 C15 C17 105.2(5) . . ?
C14 C11 C4 108.0(4) . . ?
C14 C11 C13 108.2(5) . . ?
C14 C11 C12 109.7(6) . . ?
C13 C11 C4 112.6(5) . . ?
C13 C11 C12 108.0(5) . . ?
C12 C11 C4 110.3(5) . . ?
C7 C9 H9A 109.5 . . ?
C7 C9 H9B 109.5 . . ?
C7 C9 H9C 109.5 . . ?
H9A C9 H9B 109.5 . . ?
H9A C9 H9C 109.5 . . ?
H9B C9 H9C 109.5 . . ?
P2 C20 H20A 109.5 . . ?
P2 C20 H20B 109.5 . . ?
P2 C20 H20C 109.5 . . ?
H20A C20 H20B 109.5 . . ?
H20A C20 H20C 109.5 . . ?
H20B C20 H20C 109.5 . . ?
P2 C19 H19A 109.5 . . ?
P2 C19 H19B 109.5 . . ?
P2 C19 H19C 109.5 . . ?
H19A C19 H19B 109.5 . . ?
H19A C19 H19C 109.5 . . ?
H19B C19 H19C 109.5 . . ?
C7 C8 H8A 109.5 . . ?
C7 C8 H8B 109.5 . . ?
C7 C8 H8C 109.5 . . ?
H8A C8 H8B 109.5 . . ?
H8A C8 H8C 109.5 . . ?
H8B C8 H8C 109.5 . . ?
C15 C16 H16A 109.5 . . ?
C15 C16 H16B 109.5 . . ?
C15 C16 H16C 109.5 . . ?
H16A C16 H16B 109.5 . . ?
H16A C16 H16C 109.5 . . ?
H16B C16 H16C 109.5 . . ?
C11 C14 H14A 109.5 . . ?
C11 C14 H14B 109.5 . . ?
C11 C14 H14C 109.5 . . ?
H14A C14 H14B 109.5 . . ?
H14A C14 H14C 109.5 . . ?
H14B C14 H14C 109.5 . . ?
C15 C17 H17A 109.5 . . ?
C15 C17 H17B 109.5 . . ?
C15 C17 H17C 109.5 . . ?
H17A C17 H17B 109.5 . . ?
H17A C17 H17C 109.5 . . ?
H17B C17 H17C 109.5 . . ?
C15 C18 H18A 109.5 . . ?
C15 C18 H18B 109.5 . . ?
C15 C18 H18C 109.5 . . ?
H18A C18 H18B 109.5 . . ?
H18A C18 H18C 109.5 . . ?
H18B C18 H18C 109.5 . . ?
C11 C13 H13A 109.5 . . ?
C11 C13 H13B 109.5 . . ?
C11 C13 H13C 109.5 . . ?
H13A C13 H13B 109.5 . . ?
H13A C13 H13C 109.5 . . ?
H13B C13 H13C 109.5 . . ?
C7 C10 H10A 109.5 . . ?
C7 C10 H10B 109.5 . . ?
C7 C10 H10C 109.5 . . ?
H10A C10 H10B 109.5 . . ?
H10A C10 H10C 109.5 . . ?
H10B C10 H10C 109.5 . . ?
C11 C12 H12A 109.5 . . ?
C11 C12 H12B 109.5 . . ?
C11 C12 H12C 109.5 . . ?
H12A C12 H12B 109.5 . . ?
H12A C12 H12C 109.5 . . ?
H12B C12 H12C 109.5 . . ?

loop_
_geom_bond_atom_site_label_1
_geom_bond_atom_site_label_2
_geom_bond_distance
_geom_bond_site_symmetry_2
_geom_bond_publ_flag
I2 Ga1 2.5533(8) . ?
I3 Ga1 2.5691(10) . ?
I1 Ga1 2.5406(9) . ?
I4 Ga1 2.5291(9) . ?
P2 P1 2.223(2) . ?
P2 C21 1.792(5) . ?
P2 C20 1.782(6) . ?
P2 C19 1.795(6) . ?
P1 C1 1.844(5) . ?
P1 H1 1.18(7) . ?
C1 C6 1.422(7) . ?
C1 C2 1.423(7) . ?
C6 C5 1.392(7) . ?
C6 C15 1.541(8) . ?
C2 C3 1.393(7) . ?
C2 C7 1.560(7) . ?
C4 C5 1.392(7) . ?
C4 C3 1.376(7) . ?
C4 C11 1.526(7) . ?
C5 H5 0.9300 . ?
C3 H3 0.9300 . ?
C21 H21A 0.9600 . ?
C21 H21B 0.9600 . ?
C21 H21C 0.9600 . ?
C7 C9 1.531(7) . ?
C7 C8 1.538(8) . ?
C7 C10 1.546(8) . ?
C15 C16 1.532(8) . ?
C15 C17 1.545(8) . ?
C15 C18 1.543(8) . ?
C11 C14 1.512(8) . ?
C11 C13 1.522(9) . ?
C11 C12 1.524(8) . ?
C9 H9A 0.9600 . ?
C9 H9B 0.9600 . ?
C9 H9C 0.9600 . ?
C20 H20A 0.9600 . ?
C20 H20B 0.9600 . ?
C20 H20C 0.9600 . ?
C19 H19A 0.9600 . ?
C19 H19B 0.9600 . ?
C19 H19C 0.9600 . ?
C8 H8A 0.9600 . ?
C8 H8B 0.9600 . ?
C8 H8C 0.9600 . ?
C16 H16A 0.9600 . ?
C16 H16B 0.9600 . ?
C16 H16C 0.9600 . ?
C14 H14A 0.9600 . ?
C14 H14B 0.9600 . ?
C14 H14C 0.9600 . ?
C17 H17A 0.9600 . ?
C17 H17B 0.9600 . ?
C17 H17C 0.9600 . ?
C18 H18A 0.9600 . ?
C18 H18B 0.9600 . ?
C18 H18C 0.9600 . ?
C13 H13A 0.9600 . ?
C13 H13B 0.9600 . ?
C13 H13C 0.9600 . ?
C10 H10A 0.9600 . ?
C10 H10B 0.9600 . ?
C10 H10C 0.9600 . ?
C12 H12A 0.9600 . ?
C12 H12B 0.9600 . ?
C12 H12C 0.9600 . ?

loop_
_geom_torsion_atom_site_label_1
_geom_torsion_atom_site_label_2
_geom_torsion_atom_site_label_3
_geom_torsion_atom_site_label_4
_geom_torsion
_geom_torsion_site_symmetry_1
_geom_torsion_site_symmetry_2
_geom_torsion_site_symmetry_3
_geom_torsion_site_symmetry_4
_geom_torsion_publ_flag
P2 P1 C1 C6 -80.9(4) . . . . ?
P2 P1 C1 C2 88.1(4) . . . . ?
P1 C1 C6 C5 152.9(4) . . . . ?
P1 C1 C6 C15 -30.0(7) . . . . ?
P1 C1 C2 C3 -153.1(4) . . . . ?
P1 C1 C2 C7 31.2(6) . . . . ?
C1 C6 C5 C4 2.9(8) . . . . ?
C1 C6 C15 C16 -41.1(7) . . . . ?
C1 C6 C15 C17 -158.7(5) . . . . ?
C1 C6 C15 C18 83.3(7) . . . . ?
C1 C2 C3 C4 -3.6(7) . . . . ?
C1 C2 C7 C9 -79.8(6) . . . . ?
C1 C2 C7 C8 45.3(6) . . . . ?
C1 C2 C7 C10 161.4(5) . . . . ?
C6 C1 C2 C3 16.2(7) . . . . ?
C6 C1 C2 C7 -159.5(5) . . . . ?
C2 C1 C6 C5 -15.8(7) . . . . ?
C2 C1 C6 C15 161.3(5) . . . . ?
C5 C6 C15 C16 135.9(5) . . . . ?
C5 C6 C15 C17 18.4(7) . . . . ?
C5 C6 C15 C18 -99.6(6) . . . . ?
C5 C4 C3 C2 -8.7(7) . . . . ?
C5 C4 C11 C14 71.2(6) . . . . ?
C5 C4 C11 C13 -169.4(5) . . . . ?
C5 C4 C11 C12 -48.8(7) . . . . ?
C3 C2 C7 C9 104.6(5) . . . . ?
C3 C2 C7 C8 -130.3(5) . . . . ?
C3 C2 C7 C10 -14.2(7) . . . . ?
C3 C4 C5 C6 9.2(8) . . . . ?
C3 C4 C11 C14 -109.7(6) . . . . ?
C3 C4 C11 C13 9.8(7) . . . . ?
C3 C4 C11 C12 130.4(6) . . . . ?
C7 C2 C3 C4 172.3(5) . . . . ?
C15 C6 C5 C4 -174.4(5) . . . . ?
C11 C4 C5 C6 -171.6(5) . . . . ?
C11 C4 C3 C2 172.1(5) . . . . ?
